data_7042194
loop_
_publ_author_name
'Khalfaoui, Ouafa'
'Beghidja, Adel'
'Long, J\'er\^ome'
'Boussadia, Ahlem'
'Beghidja, Chahrazed'
'Guari, Yannick'
'Larionova, Joulia'

_publ_section_title
;
 Cinnamic acid derivative rare-earth dinuclear complexes and
 one-dimensional architectures: synthesis, characterization and magnetic
 properties.
;
_journal_issue 12
_journal_name_full 'Dalton transactions (Cambridge, England : 2003)'
_journal_page_first 3943
_journal_page_last 3952
_journal_paper_doi 10.1039/c7dt00326a
_journal_volume 46
_journal_year 2017
_chemical_formula_moiety 'C32 H33 Ce O10 S'
_chemical_formula_sum 'C32 H33 Ce O10 S'
_chemical_formula_weight 749.76
_space_group_crystal_system triclinic
_space_group_IT_number 2
_space_group_name_Hall '-P 1'
_space_group_name_H-M_alt 'P -1'
_symmetry_space_group_name_Hall '-P 1'
_symmetry_space_group_name_H-M 'P -1'
_atom_sites_solution_hydrogens geom
_atom_sites_solution_primary direct
_audit_block_doi 10.5517/ccdc.csd.cc1nbw73
_audit_creation_date 2016-11-05
_audit_creation_method
;
Olex2 1.2
(compiled 2016.08.31 svn.r3340 for OlexSys, GUI svn.r5227)
;
_audit_update_record
;
2017-01-26 deposited with the CCDC.
2017-02-22 downloaded from the CCDC.
;
_cell_angle_alpha 83.5470(10)
_cell_angle_beta 81.1170(10)
_cell_angle_gamma 88.2170(10)
_cell_formula_units_Z 2
_cell_length_a 7.78230(10)
_cell_length_b 13.4228(2)
_cell_length_c 16.1399(3)
_cell_measurement_reflns_used 9919
_cell_measurement_temperature 296(2)
_cell_measurement_theta_max 28.46
_cell_measurement_theta_min 2.84
_cell_volume 1655.04(5)
_computing_cell_refinement 'Bruker SAINT'
_computing_data_reduction 'Bruker SAINT'
_computing_molecular_graphics 'Bruker SHELXTL'
_computing_publication_material 'Bruker SHELXTL'
_computing_structure_refinement 'SHELXL-2014 (Sheldrick 2014)'
_computing_structure_solution 'SHELXS-97 (Sheldrick 2008)'
_diffrn_ambient_temperature 296
_diffrn_measured_fraction_theta_full 0.984
_diffrn_measured_fraction_theta_max 0.985
_diffrn_measurement_device_type 'Bruker APEX-II CCD'
_diffrn_measurement_method '\f and \w scans'
_diffrn_radiation_type MoK\a
_diffrn_radiation_wavelength 0.71073
_diffrn_reflns_av_R_equivalents 0.0317
_diffrn_reflns_av_unetI/netI 0.0309
_diffrn_reflns_Laue_measured_fraction_full 0.984
_diffrn_reflns_Laue_measured_fraction_max 0.985
_diffrn_reflns_limit_h_max 9
_diffrn_reflns_limit_h_min -9
_diffrn_reflns_limit_k_max 16
_diffrn_reflns_limit_k_min -16
_diffrn_reflns_limit_l_max 20
_diffrn_reflns_limit_l_min -20
_diffrn_reflns_number 26077
_diffrn_reflns_point_group_measured_fraction_full 0.984
_diffrn_reflns_point_group_measured_fraction_max 0.985
_diffrn_reflns_theta_full 25.242
_diffrn_reflns_theta_max 26.371
_diffrn_reflns_theta_min 3.183
_diffrn_standards_number 0
_exptl_absorpt_coefficient_mu 1.492
_exptl_absorpt_correction_type none
_exptl_crystal_colour colourless
_exptl_crystal_colour_lustre clear
_exptl_crystal_colour_modifier light
_exptl_crystal_colour_primary colourless
_exptl_crystal_density_diffrn 1.505
_exptl_crystal_description block
_exptl_crystal_F_000 758
_exptl_crystal_size_max 0.12
_exptl_crystal_size_mid 0.1
_exptl_crystal_size_min 0.09
_refine_diff_density_max 1.743
_refine_diff_density_min -0.678
_refine_diff_density_rms 0.073
_refine_ls_extinction_method none
_refine_ls_goodness_of_fit_ref 1.046
_refine_ls_hydrogen_treatment constr
_refine_ls_matrix_type full
_refine_ls_number_parameters 402
_refine_ls_number_reflns 6665
_refine_ls_number_restraints 0
_refine_ls_restrained_S_all 1.046
_refine_ls_R_factor_all 0.0331
_refine_ls_R_factor_gt 0.0270
_refine_ls_shift/su_max 0.000
_refine_ls_shift/su_mean 0.000
_refine_ls_structure_factor_coef Fsqd
_refine_ls_weighting_details 'w=1/[\s^2^(Fo^2^)+(0.0306P)^2^+1.1409P] where P=(Fo^2^+2Fc^2^)/3'
_refine_ls_weighting_scheme calc
_refine_ls_wR_factor_gt 0.0614
_refine_ls_wR_factor_ref 0.0640
_reflns_Friedel_coverage 0.000
_reflns_number_gt 6010
_reflns_number_total 6665
_reflns_threshold_expression 'I > 2\s(I)'
_cod_data_source_file c7dt00326a2.cif
_cod_data_source_block FM101
_cod_depositor_comments 'Adding full bibliography for 7042193--7042199.cif.'
_cod_database_code 7042194
_shelx_space_group_comment
;
The symmetry employed for this shelxl refinement is uniquely defined
by the following loop, which should always be used as a source of
symmetry information in preference to the above space-group names.
They are only intended as comments.
;
_olex2_refinement_description
;
1. Fixed Uiso
 At 1.2 times of:
  All C(H) groups
 At 1.5 times of:
  All C(H,H,H) groups
2.a Aromatic/amide H refined with riding coordinates:
 C2(H2), C3(H3), C5(H5), C7(H7), C8(H8), C9(H9), C12(H12), C13(H13), C15(H15),
 C17(H17), C18(H18), C19(H19), C22(H22), C23(H23), C25(H25), C27(H27), C28(H28),
  C29(H29)
2.b Idealised Me refined as rotating group:
 C20(H20A,H20B,H20C), C10(H10A,H10B,H10C), C30(H30A,H30B,H30C), C31(H31A,H31B,
 H31C), C32(H32A,H32B,H32C)
;
_shelx_shelxl_version_number 2014/7
_olex2_submission_special_instructions 'No special instructions were received'

loop_
_space_group_symop_operation_xyz
'x, y, z'
'-x, -y, -z'

loop_
_atom_site_label
_atom_site_type_symbol
_atom_site_fract_x
_atom_site_fract_y
_atom_site_fract_z
_atom_site_U_iso_or_equiv
_atom_site_adp_type
_atom_site_occupancy
_atom_site_site_symmetry_order
_atom_site_calc_flag
_atom_site_refinement_flags_posn
Ce1 Ce 0.25409(2) 0.44999(2) 0.47580(2) 0.02188(6) Uani 1 1 d .
S1 S 0.42016(15) 0.21628(7) 0.56895(6) 0.0592(3) Uani 1 1 d .
O1 O 0.4409(3) 0.44072(16) 0.33231(11) 0.0365(5) Uani 1 1 d .
O2 O 0.4307(2) 0.47559(16) 0.58642(11) 0.0325(4) Uani 1 1 d .
O5 O 0.0640(3) 0.56111(15) 0.56478(12) 0.0334(4) Uani 1 1 d .
O6 O -0.2258(4) -0.08101(19) 0.22246(19) 0.0660(8) Uani 1 1 d .
O4 O 0.1266(3) 0.32151(16) 0.39913(14) 0.0404(5) Uani 1 1 d .
O3 O 0.7383(3) 0.5431(2) -0.11078(13) 0.0565(7) Uani 1 1 d .
O8 O 0.1913(3) 0.60338(17) 0.38686(14) 0.0460(6) Uani 1 1 d .
O7 O 0.0827(3) 0.33902(15) 0.59043(12) 0.0367(5) Uani 1 1 d .
O9 O 0.2140(4) 1.0109(2) 0.01893(18) 0.0739(8) Uani 1 1 d .
O10 O 0.4420(3) 0.29781(16) 0.49527(14) 0.0444(5) Uani 1 1 d .
C1 C 0.5566(3) 0.4988(2) 0.34084(15) 0.0271(6) Uani 1 1 d .
C2 C 0.6796(4) 0.5416(2) 0.26707(16) 0.0317(6) Uani 1 1 d .
H2 H 0.7665 0.5842 0.2747 0.038 Uiso 1 1 calc R
C3 C 0.6668(4) 0.5196(2) 0.18993(17) 0.0323(6) Uani 1 1 d .
H3 H 0.5837 0.4724 0.1868 0.039 Uiso 1 1 calc R
C5 C 0.7172(4) 0.5340(2) 0.03548(17) 0.0343(6) Uani 1 1 d .
H5 H 0.6269 0.4893 0.0387 0.041 Uiso 1 1 calc R
C6 C 0.8008(4) 0.5738(2) -0.04306(17) 0.0363(7) Uani 1 1 d .
C7 C 0.9355(4) 0.6396(2) -0.04858(18) 0.0390(7) Uani 1 1 d .
H7 H 0.9920 0.6667 -0.1009 0.047 Uiso 1 1 calc R
C8 C 0.9857(4) 0.6650(2) 0.02511(19) 0.0423(7) Uani 1 1 d .
H8 H 1.0766 0.7094 0.0216 0.051 Uiso 1 1 calc R
C9 C 0.9042(4) 0.6260(2) 0.10302(18) 0.0364(7) Uani 1 1 d .
H9 H 0.9407 0.6434 0.1516 0.044 Uiso 1 1 calc R
C20 C -0.3252(6) -0.1452(3) 0.1835(3) 0.0704(12) Uani 1 1 d .
H20A H -0.3692 -0.1075 0.1370 0.106 Uiso 1 1 calc GR
H20B H -0.4207 -0.1720 0.2240 0.106 Uiso 1 1 calc GR
H20C H -0.2524 -0.1992 0.1635 0.106 Uiso 1 1 calc GR
C4 C 0.7665(4) 0.5601(2) 0.10915(16) 0.0298(6) Uani 1 1 d .
C10 C 0.8211(6) 0.5810(4) -0.1931(2) 0.0677(12) Uani 1 1 d .
H10A H 0.7669 0.5535 -0.2348 0.101 Uiso 1 1 calc GR
H10B H 0.9420 0.5622 -0.1997 0.101 Uiso 1 1 calc GR
H10C H 0.8100 0.6528 -0.2000 0.101 Uiso 1 1 calc GR
C11 C -0.0242(4) 0.3566(2) 0.40413(16) 0.0281(6) Uani 1 1 d .
C12 C -0.1626(4) 0.3028(2) 0.37371(18) 0.0339(6) Uani 1 1 d .
H12 H -0.2763 0.3275 0.3817 0.041 Uiso 1 1 calc R
C13 C -0.1277(4) 0.2209(2) 0.33569(19) 0.0384(7) Uani 1 1 d .
H13 H -0.0120 0.1997 0.3281 0.046 Uiso 1 1 calc R
C14 C -0.2511(4) 0.1594(2) 0.30400(19) 0.0383(7) Uani 1 1 d .
C15 C -0.1928(4) 0.0691(2) 0.2763(2) 0.0430(7) Uani 1 1 d .
H15 H -0.0773 0.0499 0.2775 0.052 Uiso 1 1 calc R
C16 C -0.3020(5) 0.0058(2) 0.2465(2) 0.0422(7) Uani 1 1 d .
C17 C -0.4730(5) 0.0336(3) 0.2444(2) 0.0473(8) Uani 1 1 d .
H17 H -0.5478 -0.0080 0.2250 0.057 Uiso 1 1 calc R
C18 C -0.5320(5) 0.1246(3) 0.2719(3) 0.0573(10) Uani 1 1 d .
H18 H -0.6477 0.1434 0.2706 0.069 Uiso 1 1 calc R
C19 C -0.4240(5) 0.1882(3) 0.3010(2) 0.0533(9) Uani 1 1 d .
H19 H -0.4661 0.2493 0.3184 0.064 Uiso 1 1 calc R
C21 C 0.0679(4) 0.6589(2) 0.36774(17) 0.0297(6) Uani 1 1 d .
C22 C 0.1004(4) 0.7280(2) 0.28774(18) 0.0341(6) Uani 1 1 d .
H22 H 0.0244 0.7817 0.2791 0.041 Uiso 1 1 calc R
C23 C 0.2345(4) 0.7144(2) 0.22915(18) 0.0341(6) Uani 1 1 d .
H23 H 0.3096 0.6618 0.2424 0.041 Uiso 1 1 calc R
C24 C 0.2811(4) 0.7708(2) 0.14615(18) 0.0352(7) Uani 1 1 d .
C25 C 0.2145(4) 0.8669(2) 0.12537(19) 0.0391(7) Uani 1 1 d .
H25 H 0.1355 0.8973 0.1645 0.047 Uiso 1 1 calc R
C26 C 0.2679(5) 0.9165(3) 0.0454(2) 0.0482(8) Uani 1 1 d .
C27 C 0.3822(5) 0.8702(3) -0.0131(2) 0.0604(10) Uani 1 1 d .
H27 H 0.4161 0.9034 -0.0666 0.072 Uiso 1 1 calc R
C28 C 0.4457(5) 0.7764(3) 0.0068(2) 0.0611(10) Uani 1 1 d .
H28 H 0.5214 0.7456 -0.0333 0.073 Uiso 1 1 calc R
C29 C 0.3977(4) 0.7266(3) 0.0869(2) 0.0466(8) Uani 1 1 d .
H29 H 0.4440 0.6633 0.1008 0.056 Uiso 1 1 calc R
C30 C 0.1092(7) 1.0656(3) 0.0782(3) 0.0845(15) Uani 1 1 d .
H30A H 0.0854 1.1313 0.0520 0.127 Uiso 1 1 calc GR
H30B H 0.1694 1.0714 0.1251 0.127 Uiso 1 1 calc GR
H30C H 0.0017 1.0313 0.0979 0.127 Uiso 1 1 calc GR
C31 C 0.2901(8) 0.1269(3) 0.5362(4) 0.0920(16) Uani 1 1 d .
H31A H 0.1741 0.1533 0.5361 0.138 Uiso 1 1 calc GR
H31B H 0.2873 0.0665 0.5743 0.138 Uiso 1 1 calc GR
H31C H 0.3384 0.1124 0.4803 0.138 Uiso 1 1 calc GR
C32 C 0.6240(7) 0.1517(4) 0.5592(4) 0.0950(17) Uani 1 1 d .
H32A H 0.6540 0.1338 0.5028 0.143 Uiso 1 1 calc GR
H32B H 0.6162 0.0921 0.5984 0.143 Uiso 1 1 calc GR
H32C H 0.7118 0.1944 0.5711 0.143 Uiso 1 1 calc GR

loop_
_atom_site_aniso_label
_atom_site_aniso_U_11
_atom_site_aniso_U_22
_atom_site_aniso_U_33
_atom_site_aniso_U_23
_atom_site_aniso_U_13
_atom_site_aniso_U_12
Ce1 0.01917(8) 0.02845(8) 0.01825(8) -0.00228(5) -0.00331(5) -0.00244(5)
S1 0.0720(7) 0.0525(5) 0.0484(5) 0.0062(4) -0.0051(5) 0.0112(5)
O1 0.0324(11) 0.0533(13) 0.0243(9) -0.0091(9) -0.0001(8) -0.0116(10)
O2 0.0288(11) 0.0524(12) 0.0176(8) -0.0051(8) -0.0050(7) -0.0062(9)
O5 0.0355(11) 0.0353(11) 0.0330(10) -0.0120(8) -0.0108(8) 0.0005(9)
O6 0.0672(18) 0.0432(14) 0.100(2) -0.0340(14) -0.0331(16) 0.0039(12)
O4 0.0275(12) 0.0457(12) 0.0525(13) -0.0240(10) -0.0069(9) -0.0001(9)
O3 0.0526(15) 0.096(2) 0.0219(10) -0.0029(11) -0.0081(10) -0.0225(14)
O8 0.0321(12) 0.0549(14) 0.0431(12) 0.0209(10) -0.0004(9) 0.0030(10)
O7 0.0320(12) 0.0395(11) 0.0349(11) 0.0039(9) 0.0008(9) -0.0027(9)
O9 0.092(2) 0.0551(16) 0.0642(18) 0.0288(14) -0.0047(16) 0.0006(15)
O10 0.0453(13) 0.0423(12) 0.0430(12) 0.0010(10) -0.0040(10) 0.0099(10)
C1 0.0245(14) 0.0370(15) 0.0203(12) -0.0026(11) -0.0064(10) 0.0041(11)
C2 0.0278(15) 0.0435(16) 0.0230(13) -0.0039(11) -0.0006(11) -0.0051(12)
C3 0.0274(15) 0.0428(16) 0.0262(14) -0.0032(12) -0.0025(11) -0.0023(12)
C5 0.0273(16) 0.0487(18) 0.0264(14) -0.0042(12) -0.0022(11) -0.0027(13)
C6 0.0343(17) 0.0516(18) 0.0231(14) -0.0033(12) -0.0061(12) 0.0014(14)
C7 0.0392(18) 0.0502(18) 0.0245(14) 0.0008(13) 0.0011(12) -0.0029(14)
C8 0.0416(19) 0.0464(18) 0.0383(16) -0.0032(14) -0.0026(14) -0.0141(15)
C9 0.0374(17) 0.0475(18) 0.0257(14) -0.0088(12) -0.0052(12) -0.0022(14)
C20 0.088(3) 0.043(2) 0.091(3) -0.030(2) -0.034(3) -0.005(2)
C4 0.0278(15) 0.0373(15) 0.0233(13) -0.0041(11) -0.0016(11) 0.0039(12)
C10 0.066(3) 0.116(4) 0.0204(15) 0.0033(18) -0.0068(16) -0.019(2)
C11 0.0292(15) 0.0332(14) 0.0225(12) -0.0060(11) -0.0025(11) -0.0052(12)
C12 0.0269(15) 0.0375(16) 0.0397(16) -0.0115(13) -0.0068(12) -0.0037(12)
C13 0.0314(17) 0.0423(17) 0.0436(17) -0.0137(14) -0.0045(13) -0.0048(13)
C14 0.0370(18) 0.0382(16) 0.0420(17) -0.0129(13) -0.0062(13) -0.0056(13)
C15 0.0379(18) 0.0450(18) 0.0492(19) -0.0148(15) -0.0087(14) -0.0036(14)
C16 0.050(2) 0.0364(17) 0.0433(17) -0.0112(13) -0.0107(15) -0.0070(14)
C17 0.049(2) 0.0487(19) 0.0491(19) -0.0128(15) -0.0139(16) -0.0172(16)
C18 0.039(2) 0.067(2) 0.073(3) -0.025(2) -0.0192(18) -0.0017(17)
C19 0.047(2) 0.051(2) 0.070(2) -0.0296(18) -0.0175(18) 0.0019(16)
C21 0.0270(15) 0.0311(14) 0.0290(14) 0.0038(11) -0.0022(11) -0.0032(11)
C22 0.0304(16) 0.0350(15) 0.0346(15) 0.0063(12) -0.0048(12) -0.0010(12)
C23 0.0312(16) 0.0346(15) 0.0343(15) 0.0067(12) -0.0061(12) -0.0020(12)
C24 0.0292(16) 0.0424(17) 0.0322(15) 0.0059(12) -0.0051(12) -0.0068(13)
C25 0.0392(18) 0.0394(17) 0.0363(16) 0.0036(13) -0.0033(13) -0.0052(13)
C26 0.050(2) 0.0464(19) 0.0441(18) 0.0135(15) -0.0076(16) -0.0075(16)
C27 0.061(3) 0.073(3) 0.0380(19) 0.0162(18) 0.0062(17) -0.006(2)
C28 0.051(2) 0.080(3) 0.044(2) -0.0007(19) 0.0109(17) 0.001(2)
C29 0.0400(19) 0.055(2) 0.0413(18) 0.0014(15) 0.0002(14) 0.0028(15)
C30 0.110(4) 0.046(2) 0.094(4) 0.013(2) -0.020(3) 0.014(2)
C31 0.110(4) 0.055(3) 0.108(4) 0.005(3) -0.011(3) -0.025(3)
C32 0.095(4) 0.081(3) 0.098(4) 0.028(3) -0.016(3) 0.032(3)

loop_
_atom_type_symbol
_atom_type_description
_atom_type_scat_dispersion_real
_atom_type_scat_dispersion_imag
_atom_type_scat_source
C C 0.0033 0.0016 'International Tables Vol C Tables 4.2.6.8 and 6.1.1.4'
H H 0.0000 0.0000 'International Tables Vol C Tables 4.2.6.8 and 6.1.1.4'
Ce Ce -0.2486 2.6331 'International Tables Vol C Tables 4.2.6.8 and 6.1.1.4'
O O 0.0106 0.0060 'International Tables Vol C Tables 4.2.6.8 and 6.1.1.4'
S S 0.1246 0.1234 'International Tables Vol C Tables 4.2.6.8 and 6.1.1.4'

loop_
_geom_angle_atom_site_label_1
_geom_angle_atom_site_label_2
_geom_angle_atom_site_label_3
_geom_angle
_geom_angle_site_symmetry_1
_geom_angle_site_symmetry_3
O1 Ce1 Ce1 127.62(5) . 2_566
O1 Ce1 O2 49.36(6) . 2_666
O1 Ce1 O5 100.79(6) . 2_566
O1 Ce1 C1 24.36(7) . .
O1 Ce1 C11 86.27(7) . .
O2 Ce1 Ce1 138.80(5) 2_666 2_566
O2 Ce1 Ce1 114.24(5) . 2_566
O2 Ce1 O1 112.11(6) . .
O2 Ce1 O2 66.78(7) . 2_666
O2 Ce1 O5 146.91(6) . 2_566
O2 Ce1 O5 77.36(6) . .
O2 Ce1 O4 145.50(7) . .
O2 Ce1 O7 83.67(6) . .
O2 Ce1 O10 72.36(7) . .
O2 Ce1 C1 25.37(6) 2_666 .
O2 Ce1 C1 91.10(6) . .
O2 Ce1 C11 155.21(7) . .
O2 Ce1 C11 135.11(6) 2_666 .
O5 Ce1 Ce1 38.41(4) . 2_566
O5 Ce1 Ce1 35.31(4) 2_566 2_566
O5 Ce1 O1 144.35(7) . .
O5 Ce1 O2 114.37(6) . 2_666
O5 Ce1 O2 141.14(6) 2_566 2_666
O5 Ce1 O5 73.72(6) . 2_566
O5 Ce1 O4 121.24(6) . .
O5 Ce1 O10 138.27(7) . .
O5 Ce1 C1 119.95(6) 2_566 .
O5 Ce1 C1 130.32(7) . .
O5 Ce1 C11 97.63(7) . .
O5 Ce1 C11 25.32(7) 2_566 .
O4 Ce1 Ce1 83.92(5) . 2_566
O4 Ce1 O1 71.03(7) . .
O4 Ce1 O2 119.31(6) . 2_666
O4 Ce1 O5 49.75(6) . 2_566
O4 Ce1 C1 95.31(7) . .
O4 Ce1 C11 24.48(7) . .
O8 Ce1 Ce1 66.21(5) . 2_566
O8 Ce1 O1 73.40(7) . .
O8 Ce1 O2 76.12(7) . 2_666
O8 Ce1 O2 114.58(8) . .
O8 Ce1 O5 71.58(7) . .
O8 Ce1 O5 70.78(7) . 2_566
O8 Ce1 O4 99.42(8) . .
O8 Ce1 O7 134.98(7) . .
O8 Ce1 O10 147.98(7) . .
O8 Ce1 C1 70.07(7) . .
O8 Ce1 C11 85.91(8) . .
O7 Ce1 Ce1 68.77(5) . 2_566
O7 Ce1 O1 139.95(7) . .
O7 Ce1 O2 145.56(6) . 2_666
O7 Ce1 O5 73.34(7) . .
O7 Ce1 O5 72.98(6) . 2_566
O7 Ce1 O4 75.87(7) . .
O7 Ce1 O10 75.35(7) . .
O7 Ce1 C1 154.02(7) . .
O7 Ce1 C11 71.70(7) . .
O10 Ce1 Ce1 142.09(5) . 2_566
O10 Ce1 O1 75.17(7) . .
O10 Ce1 O2 78.97(7) . 2_666
O10 Ce1 O5 121.65(7) . 2_566
O10 Ce1 O4 75.72(7) . .
O10 Ce1 C1 78.80(7) . .
O10 Ce1 C11 98.01(8) . .
C1 Ce1 Ce1 135.46(5) . 2_566
C11 Ce1 Ce1 59.66(5) . 2_566
C11 Ce1 C1 109.77(7) . .
O10 S1 C31 103.6(2) . .
O10 S1 C32 103.76(19) . .
C31 S1 C32 100.0(3) . .
C1 O1 Ce1 97.78(15) . .
Ce1 O2 Ce1 113.22(6) . 2_666
C1 O2 Ce1 150.64(18) 2_666 .
C1 O2 Ce1 90.67(15) 2_666 2_666
Ce1 O5 Ce1 106.28(6) . 2_566
C11 O5 Ce1 153.90(18) 2_566 .
C11 O5 Ce1 91.01(16) 2_566 2_566
C16 O6 C20 117.9(3) . .
C11 O4 Ce1 97.81(16) . .
C6 O3 C10 117.4(3) . .
C21 O8 Ce1 141.88(18) . .
C21 O7 Ce1 135.81(18) 2_566 .
C26 O9 C30 118.3(3) . .
S1 O10 Ce1 126.91(13) . .
O1 C1 Ce1 57.86(13) . .
O1 C1 O2 120.4(2) . 2_666
O1 C1 C2 120.9(2) . .
O2 C1 Ce1 63.95(14) 2_666 .
O2 C1 C2 118.6(2) 2_666 .
C2 C1 Ce1 166.75(19) . .
C1 C2 H2 119.8 . .
C3 C2 C1 120.5(3) . .
C3 C2 H2 119.8 . .
C2 C3 H3 115.8 . .
C2 C3 C4 128.5(3) . .
C4 C3 H3 115.8 . .
C6 C5 H5 119.5 . .
C4 C5 H5 119.5 . .
C4 C5 C6 121.0(3) . .
O3 C6 C5 115.2(3) . .
O3 C6 C7 124.8(3) . .
C7 C6 C5 120.0(3) . .
C6 C7 H7 120.5 . .
C6 C7 C8 119.0(3) . .
C8 C7 H7 120.5 . .
C7 C8 H8 119.3 . .
C9 C8 C7 121.4(3) . .
C9 C8 H8 119.3 . .
C8 C9 H9 120.1 . .
C8 C9 C4 119.9(3) . .
C4 C9 H9 120.1 . .
O6 C20 H20A 109.5 . .
O6 C20 H20B 109.5 . .
O6 C20 H20C 109.5 . .
H20A C20 H20B 109.5 . .
H20A C20 H20C 109.5 . .
H20B C20 H20C 109.5 . .
C5 C4 C3 118.2(3) . .
C5 C4 C9 118.7(2) . .
C9 C4 C3 123.1(2) . .
O3 C10 H10A 109.5 . .
O3 C10 H10B 109.5 . .
O3 C10 H10C 109.5 . .
H10A C10 H10B 109.5 . .
H10A C10 H10C 109.5 . .
H10B C10 H10C 109.5 . .
O5 C11 Ce1 63.67(14) 2_566 .
O5 C11 C12 118.4(3) 2_566 .
O4 C11 Ce1 57.71(14) . .
O4 C11 O5 121.2(2) . 2_566
O4 C11 C12 120.4(2) . .
C12 C11 Ce1 175.27(19) . .
C11 C12 H12 119.2 . .
C13 C12 C11 121.5(3) . .
C13 C12 H12 119.2 . .
C12 C13 H13 116.3 . .
C12 C13 C14 127.4(3) . .
C14 C13 H13 116.3 . .
C15 C14 C13 118.3(3) . .
C15 C14 C19 118.8(3) . .
C19 C14 C13 123.0(3) . .
C14 C15 H15 119.1 . .
C14 C15 C16 121.8(3) . .
C16 C15 H15 119.1 . .
O6 C16 C15 114.8(3) . .
O6 C16 C17 125.7(3) . .
C17 C16 C15 119.5(3) . .
C16 C17 H17 120.5 . .
C16 C17 C18 118.9(3) . .
C18 C17 H17 120.5 . .
C17 C18 H18 119.0 . .
C19 C18 C17 122.0(3) . .
C19 C18 H18 119.0 . .
C14 C19 H19 120.5 . .
C18 C19 C14 119.0(3) . .
C18 C19 H19 120.5 . .
O8 C21 O7 125.7(2) . 2_566
O8 C21 C22 117.5(2) . .
O7 C21 C22 116.8(2) 2_566 .
C21 C22 H22 119.3 . .
C23 C22 C21 121.4(3) . .
C23 C22 H22 119.3 . .
C22 C23 H23 115.6 . .
C22 C23 C24 128.8(3) . .
C24 C23 H23 115.6 . .
C25 C24 C23 122.7(3) . .
C29 C24 C23 117.7(3) . .
C29 C24 C25 119.6(3) . .
C24 C25 H25 120.4 . .
C26 C25 C24 119.2(3) . .
C26 C25 H25 120.4 . .
O9 C26 C25 124.1(3) . .
O9 C26 C27 115.7(3) . .
C27 C26 C25 120.2(3) . .
C26 C27 H27 119.7 . .
C28 C27 C26 120.6(3) . .
C28 C27 H27 119.7 . .
C27 C28 H28 119.9 . .
C27 C28 C29 120.2(4) . .
C29 C28 H28 119.9 . .
C24 C29 C28 120.2(3) . .
C24 C29 H29 119.9 . .
C28 C29 H29 119.9 . .
O9 C30 H30A 109.5 . .
O9 C30 H30B 109.5 . .
O9 C30 H30C 109.5 . .
H30A C30 H30B 109.5 . .
H30A C30 H30C 109.5 . .
H30B C30 H30C 109.5 . .
S1 C31 H31A 109.5 . .
S1 C31 H31B 109.5 . .
S1 C31 H31C 109.5 . .
H31A C31 H31B 109.5 . .
H31A C31 H31C 109.5 . .
H31B C31 H31C 109.5 . .
S1 C32 H32A 109.5 . .
S1 C32 H32B 109.5 . .
S1 C32 H32C 109.5 . .
H32A C32 H32B 109.5 . .
H32A C32 H32C 109.5 . .
H32B C32 H32C 109.5 . .

loop_
_geom_bond_atom_site_label_1
_geom_bond_atom_site_label_2
_geom_bond_distance
_geom_bond_site_symmetry_2
Ce1 Ce1 4.1236(3) 2_566
Ce1 O1 2.5508(19) .
Ce1 O2 2.4737(17) .
Ce1 O2 2.6817(19) 2_666
Ce1 O5 2.483(2) .
Ce1 O5 2.6691(19) 2_566
Ce1 O4 2.5406(19) .
Ce1 O8 2.455(2) .
Ce1 O7 2.4826(19) .
Ce1 O10 2.494(2) .
Ce1 C1 2.985(3) .
Ce1 C11 2.978(3) .
S1 O10 1.516(2) .
S1 C31 1.768(5) .
S1 C32 1.778(5) .
O1 C1 1.242(3) .
O2 Ce1 2.6817(19) 2_666
O2 C1 1.279(3) 2_666
O5 Ce1 2.6690(19) 2_566
O5 C11 1.273(3) 2_566
O6 C20 1.432(4) .
O6 C16 1.359(4) .
O4 C11 1.245(3) .
O3 C6 1.371(4) .
O3 C10 1.429(4) .
O8 C21 1.252(3) .
O7 C21 1.260(3) 2_566
O9 C26 1.366(4) .
O9 C30 1.415(6) .
C1 O2 1.279(3) 2_666
C1 C2 1.481(4) .
C2 H2 0.9300 .
C2 C3 1.331(4) .
C3 H3 0.9300 .
C3 C4 1.467(4) .
C5 H5 0.9300 .
C5 C6 1.389(4) .
C5 C4 1.388(4) .
C6 C7 1.378(4) .
C7 H7 0.9300 .
C7 C8 1.388(4) .
C8 H8 0.9300 .
C8 C9 1.373(4) .
C9 H9 0.9300 .
C9 C4 1.395(4) .
C20 H20A 0.9600 .
C20 H20B 0.9600 .
C20 H20C 0.9600 .
C10 H10A 0.9600 .
C10 H10B 0.9600 .
C10 H10C 0.9600 .
C11 O5 1.273(3) 2_566
C11 C12 1.488(4) .
C12 H12 0.9300 .
C12 C13 1.319(4) .
C13 H13 0.9300 .
C13 C14 1.470(4) .
C14 C15 1.379(4) .
C14 C19 1.395(5) .
C15 H15 0.9300 .
C15 C16 1.392(4) .
C16 C17 1.375(5) .
C17 H17 0.9300 .
C17 C18 1.387(5) .
C18 H18 0.9300 .
C18 C19 1.384(5) .
C19 H19 0.9300 .
C21 O7 1.260(3) 2_566
C21 C22 1.495(4) .
C22 H22 0.9300 .
C22 C23 1.319(4) .
C23 H23 0.9300 .
C23 C24 1.462(4) .
C24 C25 1.399(4) .
C24 C29 1.385(5) .
C25 H25 0.9300 .
C25 C26 1.393(4) .
C26 C27 1.381(5) .
C27 H27 0.9300 .
C27 C28 1.361(6) .
C28 H28 0.9300 .
C28 C29 1.390(5) .
C29 H29 0.9300 .
C30 H30A 0.9600 .
C30 H30B 0.9600 .
C30 H30C 0.9600 .
C31 H31A 0.9600 .
C31 H31B 0.9600 .
C31 H31C 0.9600 .
C32 H32A 0.9600 .
C32 H32B 0.9600 .
C32 H32C 0.9600 .

loop_
_geom_torsion_atom_site_label_1
_geom_torsion_atom_site_label_2
_geom_torsion_atom_site_label_3
_geom_torsion_atom_site_label_4
_geom_torsion
_geom_torsion_site_symmetry_1
_geom_torsion_site_symmetry_4
Ce1 O1 C1 O2 14.0(3) . 2_666
Ce1 O1 C1 C2 -164.5(2) . .
Ce1 O4 C11 O5 5.0(3) . 2_566
Ce1 O4 C11 C12 -174.9(2) . .
Ce1 O8 C21 O7 18.1(5) . 2_566
Ce1 O8 C21 C22 -161.0(2) . .
Ce1 C1 C2 C3 -79.7(9) . .
O1 C1 C2 C3 0.9(4) . .
O2 C1 C2 C3 -177.6(3) 2_666 .
O5 C11 C12 C13 175.3(3) 2_566 .
O6 C16 C17 C18 179.5(4) . .
O4 C11 C12 C13 -4.7(4) . .
O3 C6 C7 C8 179.7(3) . .
O8 C21 C22 C23 16.9(4) . .
O7 C21 C22 C23 -162.2(3) 2_566 .
O9 C26 C27 C28 179.3(4) . .
C1 C2 C3 C4 174.9(3) . .
C2 C3 C4 C5 -173.0(3) . .
C2 C3 C4 C9 4.8(5) . .
C5 C6 C7 C8 0.1(5) . .
C6 C5 C4 C3 176.8(3) . .
C6 C5 C4 C9 -1.1(4) . .
C6 C7 C8 C9 0.0(5) . .
C7 C8 C9 C4 -0.7(5) . .
C8 C9 C4 C3 -176.6(3) . .
C8 C9 C4 C5 1.3(5) . .
C20 O6 C16 C15 -174.0(3) . .
C20 O6 C16 C17 6.8(5) . .
C4 C5 C6 O3 -179.1(3) . .
C4 C5 C6 C7 0.4(5) . .
C10 O3 C6 C5 -179.4(3) . .
C10 O3 C6 C7 1.1(5) . .
C11 C12 C13 C14 178.8(3) . .
C12 C13 C14 C15 -171.4(3) . .
C12 C13 C14 C19 8.4(5) . .
C13 C14 C15 C16 179.0(3) . .
C13 C14 C19 C18 -178.7(3) . .
C14 C15 C16 O6 -179.2(3) . .
C14 C15 C16 C17 0.0(5) . .
C15 C14 C19 C18 1.1(5) . .
C15 C16 C17 C18 0.3(5) . .
C16 C17 C18 C19 0.1(6) . .
C17 C18 C19 C14 -0.8(6) . .
C19 C14 C15 C16 -0.8(5) . .
C21 C22 C23 C24 176.6(3) . .
C22 C23 C24 C25 18.6(5) . .
C22 C23 C24 C29 -162.2(3) . .
C23 C24 C25 C26 178.8(3) . .
C23 C24 C29 C28 179.5(3) . .
C24 C25 C26 O9 -178.7(3) . .
C24 C25 C26 C27 1.4(5) . .
C25 C24 C29 C28 -1.2(5) . .
C25 C26 C27 C28 -0.8(6) . .
C26 C27 C28 C29 -0.8(6) . .
C27 C28 C29 C24 1.9(6) . .
C29 C24 C25 C26 -0.4(5) . .
C30 O9 C26 C25 5.7(6) . .
C30 O9 C26 C27 -174.5(4) . .
C31 S1 O10 Ce1 91.7(3) . .
C32 S1 O10 Ce1 -164.2(2) . .
